data_1558195
loop_
_publ_author_name
'Connor, Bridget A.'
'Biega, Raisa-Ioana'
'Leppert, Linn'
'Karunadasa, Hemamala I.'

_publ_section_title
;
 Dimensional reduction of the small-bandgap double perovskite
 Cs<sub>2</sub>AgTlBr<sub>6</sub>.
;
_journal_issue 29
_journal_name_full 'Chemical science'
_journal_page_first 7708
_journal_page_last 7715
_journal_paper_doi 10.1039/d0sc01580f
_journal_volume 11
_journal_year 2020
_chemical_formula_moiety 'Br6 In, Ag Br2, 4(C3 H9 Br N)'
_chemical_formula_sum 'C12 H36 Ag Br12 In N4'
_chemical_formula_weight 1418.06
_space_group_crystal_system monoclinic
_space_group_IT_number 13
_space_group_name_Hall '-P 2yc'
_space_group_name_H-M_alt 'P 1 2/c 1'
_atom_sites_solution_hydrogens geom
_atom_sites_solution_primary iterative
_audit_creation_date 2019-09-03
_audit_creation_method
;
Olex2 1.2
(compiled 2018.05.29 svn.r3508 for OlexSys, GUI svn.r5506)
;
_audit_update_record
;
2019-09-04 deposited with the CCDC.	2020-06-04 downloaded from the CCDC.
;
_cell_angle_alpha 90
_cell_angle_beta 90.318(2)
_cell_angle_gamma 90
_cell_formula_units_Z 2
_cell_length_a 8.4965(5)
_cell_length_b 7.8419(5)
_cell_length_c 26.1413(17)
_cell_measurement_reflns_used 9886
_cell_measurement_temperature 296(2)
_cell_measurement_theta_max 27.162
_cell_measurement_theta_min 2.397
_cell_volume 1741.73(19)
_computing_cell_refinement 'SAINT V8.38A (?, 2016)'
_computing_data_reduction 'SAINT V8.38A (?, 2016)'
_computing_molecular_graphics 'Olex2 (Dolomanov et al., 2009)'
_computing_publication_material 'Olex2 (Dolomanov et al., 2009)'
_computing_structure_refinement 'ShelXL (Sheldrick, 2015)'
_computing_structure_solution 'olex2.solve (Bourhis et al., 2015)'
_diffrn_ambient_temperature 296.15
_diffrn_detector_area_resol_mean 10.42
_diffrn_measured_fraction_theta_full 1.000
_diffrn_measured_fraction_theta_max 1.000
_diffrn_measurement_device_type 'Bruker APEX-II CCD'
_diffrn_measurement_method '\f and \w scans'
_diffrn_radiation_monochromator 'silicon 111'
_diffrn_radiation_type MoK\a
_diffrn_radiation_wavelength 0.71073
_diffrn_reflns_av_R_equivalents 0.0518
_diffrn_reflns_av_unetI/netI 0.0279
_diffrn_reflns_Laue_measured_fraction_full 1.000
_diffrn_reflns_Laue_measured_fraction_max 1.000
_diffrn_reflns_limit_h_max 10
_diffrn_reflns_limit_h_min -10
_diffrn_reflns_limit_k_max 9
_diffrn_reflns_limit_k_min -9
_diffrn_reflns_limit_l_max 31
_diffrn_reflns_limit_l_min -31
_diffrn_reflns_number 26239
_diffrn_reflns_point_group_measured_fraction_full 1.000
_diffrn_reflns_point_group_measured_fraction_max 1.000
_diffrn_reflns_theta_full 25.242
_diffrn_reflns_theta_max 25.347
_diffrn_reflns_theta_min 2.397
_diffrn_standards_number 0
_exptl_absorpt_coefficient_mu 15.000
_exptl_absorpt_correction_T_max 0.4302
_exptl_absorpt_correction_T_min 0.1105
_exptl_absorpt_correction_type multi-scan
_exptl_absorpt_process_details
'SADABS-2016/2 (Bruker,2016/2) was used for absorption correction. wR2(int) was 0.1668 before and 0.0781 after correction. The Ratio of minimum to maximum transmission is 0.2569. The \l/2 correction factor is Not present.'
_exptl_crystal_colour colourless
_exptl_crystal_colour_primary colourless
_exptl_crystal_density_diffrn 2.704
_exptl_crystal_description plate
_exptl_crystal_F_000 1304
_exptl_crystal_size_max 0.375
_exptl_crystal_size_mid 0.215
_exptl_crystal_size_min 0.05
_refine_diff_density_max 1.505
_refine_diff_density_min -1.327
_refine_diff_density_rms 0.258
_refine_ls_extinction_coef 0.0040(4)
_refine_ls_extinction_expression Fc^*^=kFc[1+0.001xFc^2^\l^3^/sin(2\q)]^-1/4^
_refine_ls_extinction_method 'SHELXL-2018/3 (Sheldrick 2018)'
_refine_ls_goodness_of_fit_ref 1.112
_refine_ls_hydrogen_treatment constr
_refine_ls_matrix_type full
_refine_ls_number_parameters 150
_refine_ls_number_reflns 3193
_refine_ls_number_restraints 33
_refine_ls_restrained_S_all 1.110
_refine_ls_R_factor_all 0.0684
_refine_ls_R_factor_gt 0.0599
_refine_ls_shift/su_max 0.000
_refine_ls_shift/su_mean 0.000
_refine_ls_structure_factor_coef Fsqd
_refine_ls_weighting_details 'w=1/[\s^2^(Fo^2^)+(0.0787P)^2^+17.9019P] where P=(Fo^2^+2Fc^2^)/3'
_refine_ls_weighting_scheme calc
_refine_ls_wR_factor_gt 0.1573
_refine_ls_wR_factor_ref 0.1641
_reflns_Friedel_coverage 0.000
_reflns_number_gt 2784
_reflns_number_total 3193
_reflns_threshold_expression 'I > 2\s(I)'
_cod_data_source_file d0sc01580f2.cif
_cod_data_source_block mono_p83_a
_cod_depositor_comments
;Adding full bibliography for 1558195--1558198.cif.

 Adding full bibliography for 1558195--1558198.cif.
;
_cod_database_code 1558195
_shelx_shelxl_version_number 2018/3
_shelx_space_group_comment
;
The symmetry employed for this shelxl refinement is uniquely defined
by the following loop, which should always be used as a source of
symmetry information in preference to the above space-group names.
They are only intended as comments.
;
_shelx_estimated_absorpt_t_max 0.521
_shelx_estimated_absorpt_t_min 0.071
_olex2_refinement_description
;
1. Fixed Uiso
 At 1.2 times of:
  All C(H,H) groups, All C(H,H,H,H) groups, All N(H,H,H) groups
2. Restrained distances
 C4-C5 \\sim C5-C7
 with sigma of 0.02
 C4-C6 \\sim C6-C7
 with sigma of 0.02
 C1-C2 \\sim C2-C3
 with sigma of 0.02
3. Uiso/Uaniso restraints and constraints
C4 \\sim C5 \\sim C7 \\sim C6: within 2A with sigma of 0.04 and sigma for
terminal atoms of 0.08
4. Others
 Sof(H7bc)=Sof(H7bd)=Sof(H4bc)=Sof(H4bd)=Sof(C5)=Sof(H5a)=Sof(H5b)=1-FVAR(1)
 Sof(H7aa)=Sof(H7ab)=Sof(H4aa)=Sof(H4ab)=Sof(C6)=Sof(H6a)=Sof(H6b)=FVAR(1)
5.a Secondary CH2 refined with riding coordinates:
 C3(H3a,H3b), C1(H1d,H1e), C7(H7aa,H7ab), C7(H7bc,H7bd), C4(H4aa,H4ab),
 C4(H4bc,H4bd), C2(H2d,H2e), C6(H6a,H6b), C5(H5a,H5b)
5.b Idealised Me refined as rotating group:
 N1(H1a,H1b,H1c), N2(H2a,H2b,H2c)
;
_olex2_submission_special_instructions 'No special instructions were received'

loop_
_space_group_symop_operation_xyz
'x, y, z'
'-x, y, -z+1/2'
'-x, -y, -z'
'x, -y, z-1/2'

loop_
_atom_site_label
_atom_site_type_symbol
_atom_site_fract_x
_atom_site_fract_y
_atom_site_fract_z
_atom_site_U_iso_or_equiv
_atom_site_adp_type
_atom_site_occupancy
_atom_site_site_symmetry_order
_atom_site_calc_flag
_atom_site_refinement_flags_posn
_atom_site_refinement_flags_adp
_atom_site_refinement_flags_occupancy
_atom_site_disorder_assembly
_atom_site_disorder_group
In1 In 0.500000 0.32290(11) 0.250000 0.0321(3) Uani 1 2 d S T P . .
Ag1 Ag 0.000000 0.81860(17) 0.250000 0.0555(4) Uani 1 2 d S T P . .
Br3 Br 0.71489(12) 0.08127(13) 0.26498(4) 0.0495(3) Uani 1 1 d . . . . .
Br4 Br 0.56303(14) 0.33621(16) 0.15006(4) 0.0534(3) Uani 1 1 d . . . . .
Br2 Br 0.27369(14) 0.55730(14) 0.23500(5) 0.0556(4) Uani 1 1 d . . . . .
Br1 Br 0.04097(14) 0.84206(18) 0.34671(4) 0.0588(4) Uani 1 1 d . . . . .
Br5 Br 0.61388(19) 0.7498(3) 0.50949(7) 0.0920(6) Uani 1 1 d . . . . .
Br6 Br 0.8866(2) 0.2551(3) 0.51228(8) 0.0977(6) Uani 1 1 d . . . . .
N1 N 0.4266(13) 0.8037(13) 0.3346(4) 0.061(3) Uani 1 1 d . . . . .
H1A H 0.325990 0.830577 0.329480 0.073 Uiso 1 1 calc GR . . . .
H1B H 0.440910 0.693410 0.328028 0.073 Uiso 1 1 calc GR . . . .
H1C H 0.486681 0.865546 0.313855 0.073 Uiso 1 1 calc GR . . . .
N2 N 1.0424(13) 0.2890(15) 0.3314(4) 0.069(3) Uani 1 1 d . . . . .
H2A H 1.011982 0.181566 0.326692 0.082 Uiso 1 1 calc GR . . . .
H2B H 1.145398 0.297507 0.325930 0.082 Uiso 1 1 calc GR . . . .
H2C H 0.990891 0.356551 0.309668 0.082 Uiso 1 1 calc GR . . . .
C3 C 0.6821(18) 0.874(2) 0.4501(5) 0.082(4) Uani 1 1 d D . . . .
H3A H 0.647071 0.991048 0.454405 0.098 Uiso 1 1 calc R . . . .
H3B H 0.796192 0.876275 0.451139 0.098 Uiso 1 1 calc R . . . .
C1 C 0.470(2) 0.840(2) 0.3885(7) 0.100(6) Uani 1 1 d D . . . .
H1D H 0.438821 0.954958 0.396903 0.120 Uiso 1 1 calc R . . . .
H1E H 0.413139 0.762436 0.410607 0.120 Uiso 1 1 calc R . . . .
C7 C 0.818(2) 0.373(2) 0.4520(6) 0.092(5) Uani 1 1 d D U . . .
H7AA H 0.705113 0.383614 0.454895 0.110 Uiso 0.71(3) 1 calc R . . A 1
H7AB H 0.860701 0.487207 0.454767 0.110 Uiso 0.71(3) 1 calc R . . A 1
H7BC H 0.713741 0.341571 0.440267 0.110 Uiso 0.29(3) 1 calc R . . A 2
H7BD H 0.831298 0.495475 0.453465 0.110 Uiso 0.29(3) 1 calc R . . A 2
C4 C 1.008(3) 0.340(2) 0.3832(7) 0.112(6) Uani 1 1 d D U . . .
H4AA H 1.075203 0.275225 0.406236 0.134 Uiso 0.71(3) 1 calc R . . A 1
H4AB H 1.036080 0.459465 0.387105 0.134 Uiso 0.71(3) 1 calc R . . A 1
H4BC H 1.112414 0.370468 0.395589 0.134 Uiso 0.29(3) 1 calc R . . A 2
H4BD H 0.956291 0.448715 0.377509 0.134 Uiso 0.29(3) 1 calc R . . A 2
C2 C 0.6357(18) 0.821(3) 0.3983(7) 0.099(6) Uani 1 1 d D . . . .
H2D H 0.693385 0.888859 0.373596 0.119 Uiso 1 1 calc R . . . .
H2E H 0.665012 0.702788 0.393359 0.119 Uiso 1 1 calc R . . . .
C6 C 0.848(2) 0.319(3) 0.3989(7) 0.077(6) Uani 0.71(3) 1 d D U . A 1
H6A H 0.819445 0.199272 0.395433 0.093 Uiso 0.71(3) 1 calc R . . A 1
H6B H 0.780169 0.383639 0.376155 0.093 Uiso 0.71(3) 1 calc R . . A 1
C5 C 0.938(6) 0.288(8) 0.4273(19) 0.093(12) Uani 0.29(3) 1 d D U . A 2
H5A H 1.022639 0.276636 0.452238 0.112 Uiso 0.29(3) 1 calc R . . A 2
H5B H 0.899730 0.174074 0.420673 0.112 Uiso 0.29(3) 1 calc R . . A 2

loop_
_atom_site_aniso_label
_atom_site_aniso_U_11
_atom_site_aniso_U_22
_atom_site_aniso_U_33
_atom_site_aniso_U_23
_atom_site_aniso_U_13
_atom_site_aniso_U_12
In1 0.0305(5) 0.0273(5) 0.0386(5) 0.000 -0.0013(4) 0.000
Ag1 0.0599(8) 0.0615(8) 0.0450(7) 0.000 -0.0083(6) 0.000
Br3 0.0455(6) 0.0398(6) 0.0631(7) -0.0012(5) -0.0060(5) 0.0142(4)
Br4 0.0537(7) 0.0695(8) 0.0369(6) -0.0019(5) 0.0018(5) -0.0001(5)
Br2 0.0618(7) 0.0452(6) 0.0595(7) -0.0067(5) -0.0123(5) 0.0245(5)
Br1 0.0522(7) 0.0820(9) 0.0423(6) 0.0048(6) -0.0001(5) 0.0009(6)
Br5 0.0728(10) 0.1156(14) 0.0876(12) 0.0186(10) 0.0132(8) 0.0141(9)
Br6 0.0714(10) 0.1122(14) 0.1095(14) 0.0158(11) -0.0151(9) -0.0140(9)
N1 0.060(6) 0.059(6) 0.064(6) -0.012(5) -0.024(5) 0.008(5)
N2 0.058(6) 0.087(8) 0.061(7) -0.006(6) 0.019(5) -0.007(6)
C3 0.078(9) 0.097(11) 0.071(9) -0.001(8) -0.036(8) -0.007(8)
C1 0.123(15) 0.085(11) 0.092(12) -0.025(9) -0.055(11) 0.002(10)
C7 0.097(11) 0.103(11) 0.075(10) -0.003(9) 0.026(9) -0.006(10)
C4 0.150(15) 0.101(12) 0.085(11) -0.016(9) 0.060(11) -0.025(11)
C2 0.075(10) 0.114(14) 0.108(14) -0.011(11) 0.012(10) -0.015(10)
C6 0.069(12) 0.097(13) 0.065(12) 0.001(10) -0.016(10) -0.003(10)
C5 0.10(2) 0.10(2) 0.08(2) 0.00(2) 0.00(2) -0.01(2)

loop_
_atom_type_symbol
_atom_type_description
_atom_type_scat_dispersion_real
_atom_type_scat_dispersion_imag
_atom_type_scat_source
C C 0.0033 0.0016 'International Tables Vol C Tables 4.2.6.8 and 6.1.1.4'
H H 0.0000 0.0000 'International Tables Vol C Tables 4.2.6.8 and 6.1.1.4'
Ag Ag -0.8971 1.1015 'International Tables Vol C Tables 4.2.6.8 and 6.1.1.4'
Br Br -0.2901 2.4595 'International Tables Vol C Tables 4.2.6.8 and 6.1.1.4'
In In -0.7276 1.3100 'International Tables Vol C Tables 4.2.6.8 and 6.1.1.4'
N N 0.0061 0.0033 'International Tables Vol C Tables 4.2.6.8 and 6.1.1.4'

loop_
_geom_angle_atom_site_label_1
_geom_angle_atom_site_label_2
_geom_angle_atom_site_label_3
_geom_angle
_geom_angle_site_symmetry_1
_geom_angle_site_symmetry_3
_geom_angle_publ_flag
Br3 In1 Br3 89.10(5) 2_655 . ?
Br3 In1 Br4 91.43(4) . 2_655 ?
Br3 In1 Br4 91.76(4) . . ?
Br3 In1 Br4 91.76(4) 2_655 2_655 ?
Br3 In1 Br4 91.44(4) 2_655 . ?
Br3 In1 Br2 177.67(4) 2_655 2_655 ?
Br3 In1 Br2 177.67(4) . . ?
Br3 In1 Br2 88.61(4) . 2_655 ?
Br3 In1 Br2 88.61(4) 2_655 . ?
Br4 In1 Br4 175.52(6) 2_655 . ?
Br4 In1 Br2 88.72(4) . . ?
Br4 In1 Br2 88.21(4) . 2_655 ?
Br4 In1 Br2 88.72(4) 2_655 2_655 ?
Br4 In1 Br2 88.21(4) 2_655 . ?
Br2 In1 Br2 93.68(6) 2_655 . ?
Br1 Ag1 Br1 171.75(8) 2 . ?
H1A N1 H1B 109.5 . . ?
H1A N1 H1C 109.5 . . ?
H1B N1 H1C 109.5 . . ?
C1 N1 H1A 109.5 . . ?
C1 N1 H1B 109.5 . . ?
C1 N1 H1C 109.5 . . ?
H2A N2 H2B 109.5 . . ?
H2A N2 H2C 109.5 . . ?
H2B N2 H2C 109.5 . . ?
C4 N2 H2A 109.5 . . ?
C4 N2 H2B 109.5 . . ?
C4 N2 H2C 109.5 . . ?
Br5 C3 H3A 107.0 . . ?
Br5 C3 H3B 107.0 . . ?
H3A C3 H3B 106.7 . . ?
C2 C3 Br5 121.3(12) . . ?
C2 C3 H3A 107.0 . . ?
C2 C3 H3B 107.0 . . ?
N1 C1 H1D 109.0 . . ?
N1 C1 H1E 109.0 . . ?
H1D C1 H1E 107.8 . . ?
C2 C1 N1 113.0(17) . . ?
C2 C1 H1D 109.0 . . ?
C2 C1 H1E 109.0 . . ?
Br6 C7 H7AA 105.9 . . ?
Br6 C7 H7AB 105.9 . . ?
Br6 C7 H7BC 114.3 . . ?
Br6 C7 H7BD 114.3 . . ?
H7AA C7 H7AB 106.2 . . ?
H7BC C7 H7BD 111.4 . . ?
C6 C7 Br6 125.8(14) . . ?
C6 C7 H7AA 105.9 . . ?
C6 C7 H7AB 105.9 . . ?
C5 C7 Br6 86(3) . . ?
C5 C7 H7BC 114.3 . . ?
C5 C7 H7BD 114.3 . . ?
N2 C4 H4AA 108.4 . . ?
N2 C4 H4AB 108.4 . . ?
N2 C4 H4BC 101.1 . . ?
N2 C4 H4BD 101.1 . . ?
H4AA C4 H4AB 107.5 . . ?
H4BC C4 H4BD 104.5 . . ?
C6 C4 N2 115.5(18) . . ?
C6 C4 H4AA 108.4 . . ?
C6 C4 H4AB 108.4 . . ?
C5 C4 N2 143(3) . . ?
C5 C4 H4BC 101.1 . . ?
C5 C4 H4BD 101.1 . . ?
C3 C2 H2D 108.9 . . ?
C3 C2 H2E 108.9 . . ?
C1 C2 C3 113.2(16) . . ?
C1 C2 H2D 108.9 . . ?
C1 C2 H2E 108.9 . . ?
H2D C2 H2E 107.8 . . ?
C7 C6 H6A 108.8 . . ?
C7 C6 H6B 108.8 . . ?
C4 C6 C7 113.6(17) . . ?
C4 C6 H6A 108.8 . . ?
C4 C6 H6B 108.8 . . ?
H6A C6 H6B 107.7 . . ?
C7 C5 H5A 106.0 . . ?
C7 C5 H5B 106.0 . . ?
C4 C5 C7 125(5) . . ?
C4 C5 H5A 106.0 . . ?
C4 C5 H5B 106.0 . . ?
H5A C5 H5B 106.3 . . ?

loop_
_geom_bond_atom_site_label_1
_geom_bond_atom_site_label_2
_geom_bond_distance
_geom_bond_site_symmetry_2
_geom_bond_publ_flag
In1 Br3 2.6588(11) 2_655 ?
In1 Br3 2.6588(11) . ?
In1 Br4 2.6718(11) 2_655 ?
In1 Br4 2.6718(11) . ?
In1 Br2 2.6873(11) 2_655 ?
In1 Br2 2.6873(11) . ?
Ag1 Br1 2.5568(12) 2 ?
Ag1 Br1 2.5568(12) . ?
Br5 C3 1.924(16) . ?
Br6 C7 1.914(17) . ?
N1 H1A 0.8900 . ?
N1 H1B 0.8900 . ?
N1 H1C 0.8900 . ?
N1 C1 1.482(18) . ?
N2 H2A 0.8900 . ?
N2 H2B 0.8900 . ?
N2 H2C 0.8900 . ?
N2 C4 1.444(19) . ?
C3 H3A 0.9700 . ?
C3 H3B 0.9700 . ?
C3 C2 1.470(17) . ?
C1 H1D 0.9700 . ?
C1 H1E 0.9700 . ?
C1 C2 1.433(17) . ?
C7 H7AA 0.9700 . ?
C7 H7AB 0.9700 . ?
C7 H7BC 0.9700 . ?
C7 H7BD 0.9700 . ?
C7 C6 1.473(19) . ?
C7 C5 1.38(3) . ?
C4 H4AA 0.9700 . ?
C4 H4AB 0.9700 . ?
C4 H4BC 0.9700 . ?
C4 H4BD 0.9700 . ?
C4 C6 1.436(19) . ?
C4 C5 1.36(3) . ?
C2 H2D 0.9700 . ?
C2 H2E 0.9700 . ?
C6 H6A 0.9700 . ?
C6 H6B 0.9700 . ?
C5 H5A 0.9700 . ?
C5 H5B 0.9700 . ?
